data_2213332
loop_
_publ_author_name
'Xi-Shi Tai'
'Jie Yin'
'Yi-Min Feng'

_publ_section_title
;
 2'-Hydroxyacetophenone furan-2-carbohydrazide
;
_journal_coeditor_code HB2340
_journal_issue 5
_journal_name_full 'Acta Crystallographica Section E'
_journal_page_first o2267
_journal_page_last o2268
_journal_paper_doi 10.1107/S160053680701358X
_journal_volume 63
_journal_year 2007
_chemical_formula_iupac 'C13 H12 N2 O3'
_chemical_formula_moiety 'C13 H12 N2 O3'
_chemical_formula_sum 'C13 H12 N2 O3'
_chemical_formula_weight 244.25
_chemical_name_systematic
;
2'-hydroxyacetophenone furan-2-carbohydrazide
;
_space_group_IT_number 29
_symmetry_cell_setting orthorhombic
_symmetry_space_group_name_Hall 'P 2c -2ac'
_symmetry_space_group_name_H-M 'P c a 21'
_atom_sites_solution_hydrogens geom
_atom_sites_solution_primary direct
_atom_sites_solution_secondary difmap
_audit_creation_method SHELXL-97
_cell_angle_alpha 90.00
_cell_angle_beta 90.00
_cell_angle_gamma 90.00
_cell_formula_units_Z 4
_cell_length_a 15.602(3)
_cell_length_b 7.7795(14)
_cell_length_c 9.9721(18)
_cell_measurement_reflns_used 489
_cell_measurement_temperature 291(2)
_cell_measurement_theta_max 15.40
_cell_measurement_theta_min 2.61
_cell_volume 1210.4(4)
_computing_cell_refinement 'SAINT (Bruker, 2000)'
_computing_data_collection 'SMART (Bruker, 2000)'
_computing_data_reduction SAINT
_computing_molecular_graphics SHELXTL
_computing_publication_material SHELXTL
_computing_structure_refinement SHELXTL
_computing_structure_solution 'SHELXTL (Bruker, 2000)'
_diffrn_ambient_temperature 291(2)
_diffrn_measured_fraction_theta_full 0.995
_diffrn_measured_fraction_theta_max 0.995
_diffrn_measurement_device_type 'Bruker SMART APEX CCD'
_diffrn_measurement_method \w
_diffrn_radiation_monochromator graphite
_diffrn_radiation_source 'sealed tube'
_diffrn_radiation_type MoK\a
_diffrn_radiation_wavelength 0.71073
_diffrn_reflns_av_R_equivalents 0.0453
_diffrn_reflns_av_sigmaI/netI 0.0270
_diffrn_reflns_limit_h_max 20
_diffrn_reflns_limit_h_min -19
_diffrn_reflns_limit_k_max 10
_diffrn_reflns_limit_k_min -9
_diffrn_reflns_limit_l_max 13
_diffrn_reflns_limit_l_min -8
_diffrn_reflns_number 7244
_diffrn_reflns_theta_full 28.26
_diffrn_reflns_theta_max 28.26
_diffrn_reflns_theta_min 2.61
_exptl_absorpt_coefficient_mu 0.097
_exptl_absorpt_correction_T_max 0.98
_exptl_absorpt_correction_T_min 0.97
_exptl_absorpt_correction_type multi-scan
_exptl_absorpt_process_details '(SADABS; Bruker, 2000)'
_exptl_crystal_colour colourless
_exptl_crystal_density_diffrn 1.340
_exptl_crystal_density_method 'not measured'
_exptl_crystal_description block
_exptl_crystal_F_000 512
_exptl_crystal_size_max 0.32
_exptl_crystal_size_mid 0.26
_exptl_crystal_size_min 0.24
_refine_diff_density_max 0.145
_refine_diff_density_min -0.132
_refine_ls_abs_structure_details none
_refine_ls_extinction_method none
_refine_ls_goodness_of_fit_ref 1.076
_refine_ls_hydrogen_treatment constr
_refine_ls_matrix_type full
_refine_ls_number_parameters 166
_refine_ls_number_reflns 1583
_refine_ls_number_restraints 1
_refine_ls_restrained_S_all 1.076
_refine_ls_R_factor_all 0.0727
_refine_ls_R_factor_gt 0.0603
_refine_ls_shift/su_max 0.000
_refine_ls_shift/su_mean 0.000
_refine_ls_structure_factor_coef Fsqd
_refine_ls_weighting_details 'calc w=1/[\s^2^(Fo^2^)+(0.04P)^2^+0.55P] where P=(Fo^2^+2Fc^2^)/3'
_refine_ls_weighting_scheme calc
_refine_ls_wR_factor_gt 0.1279
_refine_ls_wR_factor_ref 0.1327
_reflns_number_gt 1328
_reflns_number_total 1583
_reflns_threshold_expression I>2\s(I)
_cod_data_source_file hb2340.cif
_cod_data_source_block I
_cod_depositor_comments
;
The following automatic conversions were performed:
'_symmetry_cell_setting' value 'Orthorhombic' changed to 'orthorhombic'
according to '/home/saulius/struct/CIF-dictionaries/cif_core.dic'
dictionary named 'cif_core.dic' version 2.4.1 from 2010-06-29.

Automatic conversion script
Id: cif_fix_enum 1527 2010-12-29 10:47:43Z saulius 

The following automatic conversions were performed:

'_symmetry_cell_setting' value 'Orthorhombic' changed to
'orthorhombic' according to
/home/saulius/struct/CIF-dictionaries/cif_core.dic dictionary named
'cif_core.dic' version 2.4.1 from 2010-06-29.

Automatic conversion script
Id: cif_fix_values 1715 2011-07-08 13:25:40Z adriana 
;
_cod_database_code 2213332
_cod_database_fobs_code 2213332

loop_
_symmetry_equiv_pos_as_xyz
'x, y, z'
'-x, -y, z+1/2'
'x+1/2, -y, z'
'-x+1/2, y, z+1/2'

loop_
_atom_site_type_symbol
_atom_site_label
_atom_site_fract_x
_atom_site_fract_y
_atom_site_fract_z
_atom_site_U_iso_or_equiv
_atom_site_adp_type
_atom_site_calc_flag
_atom_site_refinement_flags
_atom_site_occupancy
C C1 0.5664(2) 0.5539(5) -0.0202(4) 0.0539(9) Uani d . 1
C C2 0.5940(3) 0.6670(6) 0.0818(5) 0.0614(11) Uani d . 1
C C3 0.5586(4) 0.8309(6) 0.0927(6) 0.0821(17) Uani d . 1
H H3 0.5787 0.9068 0.1576 0.099 Uiso calc R 1
C C4 0.4939(4) 0.8800(7) 0.0072(8) 0.102(2) Uani d . 1
H H4 0.4692 0.9881 0.0164 0.122 Uiso calc R 1
C C5 0.4656(4) 0.7723(9) -0.0909(8) 0.101(2) Uani d . 1
H H5 0.4223 0.8074 -0.1490 0.121 Uiso calc R 1
C C6 0.5010(3) 0.6121(7) -0.1038(6) 0.0760(14) Uani d . 1
H H6 0.4806 0.5395 -0.1707 0.091 Uiso calc R 1
C C7 0.6050(2) 0.3853(5) -0.0412(3) 0.0457(8) Uani d . 1
C C8 0.5748(3) 0.2746(6) -0.1536(5) 0.0682(12) Uani d . 1
H H8A 0.6069 0.3010 -0.2332 0.102 Uiso calc R 1
H H8B 0.5150 0.2956 -0.1696 0.102 Uiso calc R 1
H H8C 0.5830 0.1559 -0.1306 0.102 Uiso calc R 1
C C9 0.7435(2) 0.1131(5) 0.1334(4) 0.0475(8) Uani d . 1
C C10 0.7881(3) -0.0486(5) 0.1077(4) 0.0528(9) Uani d . 1
C C11 0.8339(3) -0.1502(6) 0.1886(4) 0.0613(10) Uani d . 1
H H11 0.8460 -0.1333 0.2789 0.074 Uiso calc R 1
C C12 0.8598(3) -0.2883(6) 0.1071(6) 0.0749(13) Uani d . 1
H H12 0.8914 -0.3830 0.1353 0.090 Uiso calc R 1
C C13 0.8321(3) -0.2616(6) -0.0152(6) 0.0723(13) Uani d . 1
H H13 0.8425 -0.3333 -0.0881 0.087 Uiso calc R 1
N N1 0.6630(2) 0.3408(4) 0.0433(3) 0.0493(7) Uani d . 1
N N2 0.7044(2) 0.1858(4) 0.0248(3) 0.0506(8) Uani d . 1
H H2 0.7054 0.1367 -0.0525 0.061 Uiso calc R 1
O O1 0.6517(2) 0.6177(4) 0.1736(3) 0.0776(10) Uani d . 1
H H1 0.6789 0.5354 0.1450 0.116 Uiso calc R 1
O O2 0.73812(19) 0.1744(3) 0.2459(3) 0.0607(7) Uani d . 1
O O3 0.78593(19) -0.1131(4) -0.0195(3) 0.0652(8) Uani d . 1

loop_
_atom_site_aniso_label
_atom_site_aniso_U_11
_atom_site_aniso_U_22
_atom_site_aniso_U_33
_atom_site_aniso_U_12
_atom_site_aniso_U_13
_atom_site_aniso_U_23
C1 0.052(2) 0.0485(19) 0.061(2) -0.0039(16) 0.0053(19) 0.018(2)
C2 0.060(2) 0.062(3) 0.062(3) 0.001(2) 0.017(2) -0.003(2)
C3 0.089(3) 0.050(2) 0.107(5) -0.005(2) 0.045(3) -0.005(3)
C4 0.106(4) 0.067(3) 0.133(6) 0.034(3) 0.073(4) 0.028(4)
C5 0.084(4) 0.099(5) 0.119(5) 0.035(4) 0.025(4) 0.045(4)
C6 0.063(2) 0.082(3) 0.083(3) 0.020(3) 0.005(2) 0.024(3)
C7 0.0522(19) 0.0477(18) 0.0374(18) -0.0053(16) 0.0018(15) -0.0041(15)
C8 0.064(3) 0.078(3) 0.064(3) -0.003(2) -0.019(2) -0.008(2)
C9 0.0423(17) 0.062(2) 0.0387(18) 0.0047(16) 0.0015(15) 0.0047(17)
C10 0.065(2) 0.057(2) 0.036(2) -0.0003(18) 0.0096(17) -0.0003(17)
C11 0.068(2) 0.073(3) 0.043(2) 0.001(2) -0.005(2) 0.006(2)
C12 0.091(3) 0.059(2) 0.075(3) 0.014(2) 0.005(3) 0.005(2)
C13 0.088(3) 0.061(3) 0.068(3) 0.010(2) 0.008(3) -0.023(3)
N1 0.0581(17) 0.0478(16) 0.0420(16) 0.0057(14) -0.0028(15) 0.0010(15)
N2 0.0632(18) 0.0559(18) 0.0326(15) 0.0065(15) -0.0035(14) -0.0097(13)
O1 0.084(2) 0.076(2) 0.072(2) 0.0039(18) -0.0025(19) -0.0313(19)
O2 0.0770(18) 0.0713(17) 0.0336(13) 0.0142(16) -0.0025(14) -0.0055(13)
O3 0.0811(19) 0.0701(17) 0.0443(15) 0.0151(15) -0.0048(15) -0.0071(15)

loop_
_atom_type_symbol
_atom_type_description
_atom_type_scat_dispersion_real
_atom_type_scat_dispersion_imag
_atom_type_scat_source
C C 0.0033 0.0000 'International Tables Vol C Tables 4.2.6.8 and 6.1.1.4'
H H 0.0000 0.0000 'International Tables Vol C Tables 4.2.6.8 and 6.1.1.4'
N N 0.0061 0.0000 'International Tables Vol C Tables 4.2.6.8 and 6.1.1.4'
O O 0.0106 0.0000 'International Tables Vol C Tables 4.2.6.8 and 6.1.1.4'

loop_
_geom_angle_atom_site_label_1
_geom_angle_atom_site_label_2
_geom_angle_atom_site_label_3
_geom_angle
C6 C1 C2 116.9(4)
C6 C1 C7 120.6(4)
C2 C1 C7 122.5(4)
O1 C2 C3 118.3(5)
O1 C2 C1 121.3(4)
C3 C2 C1 120.4(5)
C4 C3 C2 119.7(5)
C4 C3 H3 120.1
C2 C3 H3 120.1
C5 C4 C3 120.9(5)
C5 C4 H4 119.6
C3 C4 H4 119.6
C4 C5 C6 119.7(6)
C4 C5 H5 120.1
C6 C5 H5 120.1
C5 C6 C1 122.4(6)
C5 C6 H6 118.8
C1 C6 H6 118.8
N1 C7 C1 116.1(3)
N1 C7 C8 124.1(3)
C1 C7 C8 119.8(3)
C7 C8 H8A 109.5
C7 C8 H8B 109.5
H8A C8 H8B 109.5
C7 C8 H8C 109.5
H8A C8 H8C 109.5
H8B C8 H8C 109.5
O2 C9 N2 122.4(3)
O2 C9 C10 122.0(3)
N2 C9 C10 115.5(3)
C11 C10 O3 110.9(3)
C11 C10 C9 131.2(4)
O3 C10 C9 117.9(3)
C10 C11 C12 104.9(4)
C10 C11 H11 127.6
C12 C11 H11 127.6
C13 C12 C11 108.8(4)
C13 C12 H12 125.6
C11 C12 H12 125.6
C12 C13 O3 109.8(4)
C12 C13 H13 125.1
O3 C13 H13 125.1
C7 N1 N2 118.5(3)
C9 N2 N1 117.7(3)
C9 N2 H2 121.2
N1 N2 H2 121.2
C2 O1 H1 109.5
C13 O3 C10 105.6(4)

loop_
_geom_bond_atom_site_label_1
_geom_bond_atom_site_label_2
_geom_bond_distance
C1 C6 1.393(6)
C1 C2 1.413(6)
C1 C7 1.458(5)
C2 O1 1.340(6)
C2 C3 1.394(6)
C3 C4 1.376(9)
C3 H3 0.9300
C4 C5 1.362(10)
C4 H4 0.9300
C5 C6 1.369(8)
C5 H5 0.9300
C6 H6 0.9300
C7 N1 1.285(5)
C7 C8 1.490(5)
C8 H8A 0.9600
C8 H8B 0.9600
C8 H8C 0.9600
C9 O2 1.223(5)
C9 N2 1.366(5)
C9 C10 1.460(5)
C10 C11 1.336(5)
C10 O3 1.365(4)
C11 C12 1.406(7)
C11 H11 0.9300
C12 C13 1.310(7)
C12 H12 0.9300
C13 O3 1.363(5)
C13 H13 0.9300
N1 N2 1.380(4)
N2 H2 0.8600
O1 H1 0.8200

loop_
_geom_hbond_atom_site_label_D
_geom_hbond_atom_site_label_H
_geom_hbond_atom_site_label_A
_geom_hbond_site_symmetry_A
_geom_hbond_distance_DH
_geom_hbond_distance_HA
_geom_hbond_distance_DA
_geom_hbond_angle_DHA
N2 H2 O2 4_654 0.86 2.21 2.923(4) 140
O1 H1 N1 . 0.82 1.84 2.522(4) 140

loop_
_cod_related_entry_id
_cod_related_entry_database
_cod_related_entry_code
1 ChemSpider 12271539
